data_4024851
loop_
_publ_author_name
'Hai-Bo Yang'
'Brian H. Northrop'
'Yao-Rong Zheng'
'Koushik Ghosh'
'Peter J. Stang'

_publ_section_title
;
Facile Self-Assembly of Neutral Dendritic Metallocycles via
Oxygen-to-Platinum Coordination
;
_journal_name_full 'Journal of Organic Chemistry'
_journal_page_first 7067
_journal_page_last 7074
_journal_paper_doi 10.1021/jo9013589
_journal_volume 74
_journal_year 2009
_chemical_formula_sum 'C109 H162 O11 P8 Pt4'
_chemical_formula_weight 2676.51
_chemical_name_systematic
; 
 ? 
;
_space_group_IT_number 4
_symmetry_cell_setting monoclinic
_symmetry_space_group_name_Hall 'P 2yb'
_symmetry_space_group_name_H-M 'P 1 21 1'
_atom_sites_solution_hydrogens geom
_atom_sites_solution_primary direct
_atom_sites_solution_secondary difmap
_audit_creation_method SHELXL-97
_cell_angle_alpha 90.00
_cell_angle_beta 99.9300(12)
_cell_angle_gamma 90.00
_cell_formula_units_Z 2
_cell_length_a 15.5715(3)
_cell_length_b 14.5131(4)
_cell_length_c 25.4337(4)
_cell_measurement_reflns_used 42429
_cell_measurement_temperature 150(1)
_cell_measurement_theta_max 27.485
_cell_measurement_theta_min 1.018
_cell_volume 5661.7(2)
_computing_cell_refinement DENZO-SMN
_computing_data_collection 'Nonius COLLECT'
_computing_data_reduction DENZO-SMN
_computing_molecular_graphics 'WinGX, Ortep3'
_computing_structure_refinement 'SHELXL-97 (Sheldrick, 1997)'
_computing_structure_solution SIR97
_diffrn_ambient_temperature 150(1)
_diffrn_measured_fraction_theta_full 0.989
_diffrn_measured_fraction_theta_max 0.989
_diffrn_measurement_device_type 'Nonius KappaCCD Diffractometer'
_diffrn_measurement_method 'Phi and Omega scan'
_diffrn_radiation_monochromator graphite
_diffrn_radiation_source 'fine-focus sealed tube'
_diffrn_radiation_type MoK\a
_diffrn_radiation_wavelength 0.71073
_diffrn_reflns_av_R_equivalents 0.0000
_diffrn_reflns_av_sigmaI/netI 0.0714
_diffrn_reflns_limit_h_max 20
_diffrn_reflns_limit_h_min -20
_diffrn_reflns_limit_k_max 18
_diffrn_reflns_limit_k_min -17
_diffrn_reflns_limit_l_max 32
_diffrn_reflns_limit_l_min -33
_diffrn_reflns_number 22371
_diffrn_reflns_theta_full 27.54
_diffrn_reflns_theta_max 27.54
_diffrn_reflns_theta_min 1.33
_exptl_absorpt_coefficient_mu 5.094
_exptl_absorpt_correction_T_max 0.4290
_exptl_absorpt_correction_T_min 0.3297
_exptl_absorpt_correction_type multi-scan
_exptl_absorpt_process_details 'DENZO-SMN (Otwinowski & Minor, 1997)'
_exptl_crystal_colour colorless
_exptl_crystal_density_diffrn 1.570
_exptl_crystal_density_method 'not measured'
_exptl_crystal_description plate
_exptl_crystal_F_000 2672
_exptl_crystal_size_max 0.28
_exptl_crystal_size_mid 0.28
_exptl_crystal_size_min 0.20
_refine_diff_density_max 2.618
_refine_diff_density_min -1.586
_refine_diff_density_rms 0.175
_refine_ls_abs_structure_details 'Flack H D (1983), Acta Cryst. A39, 876-881'
_refine_ls_abs_structure_Flack 0.157(9)
_refine_ls_extinction_method none
_refine_ls_goodness_of_fit_ref 1.035
_refine_ls_hydrogen_treatment constr
_refine_ls_matrix_type full
_refine_ls_number_parameters 1135
_refine_ls_number_reflns 22371
_refine_ls_number_restraints 4
_refine_ls_restrained_S_all 1.036
_refine_ls_R_factor_all 0.0753
_refine_ls_R_factor_gt 0.0531
_refine_ls_shift/su_max 0.001
_refine_ls_shift/su_mean 0.000
_refine_ls_structure_factor_coef Fsqd
_refine_ls_weighting_details 'calc w=1/[\s^2^(Fo^2^)+(0.0375P)^2^+40.1701P] where P=(Fo^2^+2Fc^2^)/3'
_refine_ls_weighting_scheme calc
_refine_ls_wR_factor_gt 0.1051
_refine_ls_wR_factor_ref 0.1162
_reflns_number_gt 18422
_reflns_number_total 22371
_reflns_threshold_expression >2sigma(I)
_cod_data_source_file jo9013589_si_002.cif
_cod_data_source_block pjs234
_cod_depositor_comments
;
The following automatic conversions were performed:
'_symmetry_cell_setting' value 'Monoclinic' changed to 'monoclinic'
according to '/home/saulius/struct/CIF-dictionaries/cif_core.dic'
dictionary named 'cif_core.dic' version 2.4.1 from
2010-06-29.

'_exptl_absorpt_correction_type' value 'Multi-scan' changed
to 'multi-scan' according to
'/home/saulius/struct/CIF-dictionaries/cif_core.dic' dictionary named
'cif_core.dic' version 2.4.1 from 2010-06-29.

Automatic conversion script
Id: cif_fix_enum 1527 2010-12-29 10:47:43Z saulius 
;
_cod_original_sg_symbol_H-M P21
_cod_database_code 4024851

loop_
_symmetry_equiv_pos_as_xyz
'x, y, z'
'-x, y+1/2, -z'

loop_
_atom_site_label
_atom_site_type_symbol
_atom_site_fract_x
_atom_site_fract_y
_atom_site_fract_z
_atom_site_U_iso_or_equiv
_atom_site_adp_type
_atom_site_occupancy
_atom_site_symmetry_multiplicity
_atom_site_calc_flag
_atom_site_refinement_flags
_atom_site_disorder_assembly
_atom_site_disorder_group
Pt1 Pt 0.56280(3) 0.76674(3) 0.405934(18) 0.02199(11) Uani 1 1 d . . .
Pt2 Pt 0.99668(3) 0.88371(4) 0.293322(18) 0.02447(12) Uani 1 1 d . . .
Pt3 Pt 0.92430(3) 0.43303(4) 0.089744(18) 0.02348(12) Uani 1 1 d . . .
Pt4 Pt 0.49047(3) 0.31455(3) 0.206441(18) 0.02128(11) Uani 1 1 d . . .
P1 P 0.5178(3) 0.8015(3) 0.31770(15) 0.0406(9) Uani 1 1 d . . .
P2 P 0.6242(2) 0.7281(3) 0.49190(14) 0.0278(8) Uani 1 1 d . . .
P3 P 0.8944(2) 0.9368(3) 0.22359(14) 0.0332(8) Uani 1 1 d . . .
P4 P 1.0899(2) 0.8205(4) 0.36346(14) 0.0424(10) Uani 1 1 d . . .
P5 P 0.8790(2) 0.4646(3) 0.00119(15) 0.0297(8) Uani 1 1 d . . .
P6 P 0.9632(2) 0.4080(3) 0.17959(13) 0.0342(9) Uani 1 1 d . . .
P7 P 0.39762(19) 0.3807(3) 0.13697(13) 0.0300(8) Uani 1 1 d . . .
P8 P 0.5925(2) 0.2612(3) 0.27593(13) 0.0293(8) Uani 1 1 d . . .
O1 O 1.0497(5) 0.8041(7) 0.2372(4) 0.032(2) Uani 1 1 d . . .
O2 O 1.1679(6) 0.8950(9) 0.2431(4) 0.042(3) Uani 1 1 d . . .
O3 O 1.3301(5) 0.7679(8) 0.1074(3) 0.032(2) Uani 1 1 d . . .
O4 O 0.9935(5) 0.5585(7) 0.1058(3) 0.027(2) Uani 1 1 d . . .
O5 O 1.0988(5) 0.5168(8) 0.0600(4) 0.035(2) Uani 1 1 d . . .
O6 O 0.4395(5) 0.3905(7) 0.2648(3) 0.0241(19) Uani 1 1 d . . .
O7 O 0.3142(5) 0.3105(8) 0.2533(4) 0.036(2) Uani 1 1 d . . .
O8 O 0.1615(5) 0.4301(7) 0.3962(3) 0.029(2) Uani 1 1 d . . .
O9 O 0.4930(5) 0.6404(6) 0.3905(3) 0.0231(19) Uani 1 1 d . . .
O10 O 0.3950(5) 0.6793(7) 0.4420(3) 0.027(2) Uani 1 1 d . . .
C1 C 0.6236(6) 0.8861(9) 0.4168(4) 0.019(2) Uani 1 1 d . . .
C2 C 0.5862(7) 0.9614(10) 0.4411(5) 0.028(3) Uani 1 1 d . . .
H2 H 0.5291 0.9545 0.4491 0.034 Uiso 1 1 calc R . .
C3 C 0.6290(7) 1.0435(9) 0.4534(5) 0.023(3) Uani 1 1 d . . .
H3 H 0.6015 1.0903 0.4707 0.028 Uiso 1 1 calc R . .
C4 C 0.7121(7) 1.0601(9) 0.4413(5) 0.023(3) Uani 1 1 d . . .
C5 C 0.7580(8) 1.1473(11) 0.4538(5) 0.031(3) Uani 1 1 d . . .
H5 H 0.7314 1.1940 0.4717 0.037 Uiso 1 1 calc R . .
C6 C 0.8356(8) 1.1631(11) 0.4409(5) 0.031(3) Uani 1 1 d . . .
H6 H 0.8653 1.2190 0.4516 0.037 Uiso 1 1 calc R . .
C7 C 0.8762(8) 1.0945(10) 0.4100(5) 0.028(3) Uani 1 1 d . . .
C8 C 0.9536(8) 1.1136(10) 0.3910(5) 0.029(3) Uani 1 1 d . . .
H8 H 0.9824 1.1705 0.4000 0.035 Uiso 1 1 calc R . .
C9 C 0.9886(8) 1.0527(10) 0.3597(6) 0.032(3) Uani 1 1 d . . .
H9 H 1.0406 1.0684 0.3470 0.039 Uiso 1 1 calc R . .
C10 C 0.9481(7) 0.9655(9) 0.3458(5) 0.023(3) Uani 1 1 d . . .
C11 C 0.8718(7) 0.9471(9) 0.3649(4) 0.023(3) Uani 1 1 d . . .
H11 H 0.8440 0.8893 0.3566 0.028 Uiso 1 1 calc R . .
C12 C 0.8333(7) 1.0103(9) 0.3960(4) 0.019(3) Uani 1 1 d . . .
C13 C 0.7512(7) 0.9907(9) 0.4129(5) 0.021(3) Uani 1 1 d . . .
C14 C 0.7058(7) 0.9053(9) 0.4043(4) 0.024(3) Uani 1 1 d . . .
H14 H 0.7339 0.8570 0.3886 0.028 Uiso 1 1 calc R . .
C15 C 1.1203(7) 0.8300(11) 0.2241(5) 0.028(3) Uani 1 1 d . . .
C16 C 1.1475(7) 0.7749(11) 0.1794(4) 0.024(3) Uani 1 1 d . . .
C17 C 1.0951(7) 0.7029(10) 0.1549(5) 0.026(3) Uani 1 1 d . . .
H17 H 1.0414 0.6890 0.1661 0.031 Uiso 1 1 calc R . .
C18 C 1.1218(7) 0.6521(9) 0.1145(5) 0.020(3) Uani 1 1 d . . .
C19 C 1.1994(7) 0.6738(10) 0.0965(5) 0.024(3) Uani 1 1 d . . .
H19 H 1.2155 0.6402 0.0676 0.028 Uiso 1 1 calc R . .
C20 C 1.2522(7) 0.7426(11) 0.1200(5) 0.030(3) Uani 1 1 d . . .
C21 C 1.2271(7) 0.7951(10) 0.1623(5) 0.028(3) Uani 1 1 d . . .
H21 H 1.2636 0.8430 0.1789 0.034 Uiso 1 1 calc R . .
C22 C 1.3618(7) 0.7172(11) 0.0672(5) 0.030(3) Uani 1 1 d . . .
H22A H 1.3291 0.7348 0.0317 0.036 Uiso 1 1 calc R . .
H22B H 1.3530 0.6505 0.0724 0.036 Uiso 1 1 calc R . .
C23 C 1.4579(7) 0.7369(10) 0.0696(5) 0.026(3) Uani 1 1 d . . .
C24 C 1.4956(9) 0.7192(14) 0.0272(6) 0.053(5) Uani 1 1 d . . .
H24 H 1.4615 0.6980 -0.0052 0.064 Uiso 1 1 calc R . .
C25 C 1.5859(9) 0.7319(14) 0.0307(6) 0.052(5) Uani 1 1 d . . .
H25 H 1.6113 0.7220 -0.0002 0.063 Uiso 1 1 calc R . .
C26 C 1.6376(9) 0.7577(15) 0.0764(7) 0.051(5) Uani 1 1 d . . .
H26 H 1.6980 0.7691 0.0777 0.061 Uiso 1 1 calc R . .
C27 C 1.6009(11) 0.7667(16) 0.1198(7) 0.073(6) Uani 1 1 d . . .
H27 H 1.6368 0.7787 0.1532 0.087 Uiso 1 1 calc R . .
C28 C 1.5084(9) 0.7587(14) 0.1171(6) 0.056(5) Uani 1 1 d . . .
H28 H 1.4828 0.7684 0.1480 0.067 Uiso 1 1 calc R . .
C29 C 1.0678(7) 0.5687(10) 0.0901(5) 0.021(3) Uani 1 1 d . . .
C30 C 0.8589(7) 0.3095(10) 0.0782(4) 0.024(2) Uiso 1 1 d . . .
C31 C 0.8995(7) 0.2371(10) 0.0551(4) 0.026(3) Uani 1 1 d . . .
H31 H 0.9557 0.2463 0.0463 0.032 Uiso 1 1 calc R . .
C32 C 0.8588(8) 0.1528(11) 0.0451(5) 0.027(3) Uani 1 1 d . . .
H32 H 0.8863 0.1045 0.0290 0.033 Uiso 1 1 calc R . .
C33 C 0.7745(8) 0.1392(10) 0.0593(5) 0.024(3) Uani 1 1 d . . .
C34 C 0.7307(9) 0.0545(10) 0.0471(6) 0.034(3) Uani 1 1 d . . .
H34 H 0.7571 0.0078 0.0291 0.041 Uiso 1 1 calc R . .
C35 C 0.6520(7) 0.0392(9) 0.0608(5) 0.024(3) Uani 1 1 d . . .
H35 H 0.6226 -0.0170 0.0504 0.029 Uiso 1 1 calc R . .
C36 C 0.6114(8) 0.1051(10) 0.0904(5) 0.024(3) Uani 1 1 d . . .
C37 C 0.5347(8) 0.0843(10) 0.1086(6) 0.031(3) Uani 1 1 d . . .
H37 H 0.5062 0.0270 0.0999 0.037 Uiso 1 1 calc R . .
C38 C 0.4997(8) 0.1491(11) 0.1399(5) 0.028(3) Uani 1 1 d . . .
H38 H 0.4462 0.1353 0.1514 0.034 Uiso 1 1 calc R . .
C39 C 0.5411(7) 0.2344(9) 0.1553(5) 0.024(3) Uani 1 1 d . . .
C40 C 0.6140(6) 0.2540(10) 0.1339(4) 0.020(3) Uani 1 1 d . . .
H40 H 0.6399 0.3130 0.1408 0.024 Uiso 1 1 calc R . .
C41 C 0.6531(6) 0.1924(9) 0.1025(5) 0.020(3) Uani 1 1 d . . .
C42 C 0.7358(7) 0.2109(10) 0.0853(5) 0.023(3) Uani 1 1 d . . .
C43 C 0.7807(7) 0.2960(10) 0.0939(5) 0.026(3) Uani 1 1 d . . .
H43 H 0.7556 0.3446 0.1111 0.031 Uiso 1 1 calc R . .
C44 C 0.3645(7) 0.3691(10) 0.2766(5) 0.024(3) Uani 1 1 d . . .
C45 C 0.3405(6) 0.4263(9) 0.3227(4) 0.018(2) Uani 1 1 d . . .
C46 C 0.2640(6) 0.4042(9) 0.3404(4) 0.019(3) Uani 1 1 d . . .
H46 H 0.2286 0.3548 0.3248 0.023 Uiso 1 1 calc R . .
C47 C 0.2400(7) 0.4555(9) 0.3814(5) 0.022(3) Uani 1 1 d . . .
C48 C 0.2938(7) 0.5279(9) 0.4053(5) 0.020(3) Uani 1 1 d . . .
H48 H 0.2774 0.5629 0.4336 0.024 Uiso 1 1 calc R . .
C49 C 0.3708(7) 0.5471(10) 0.3869(5) 0.028(3) Uani 1 1 d . . .
C50 C 0.3939(7) 0.4955(9) 0.3454(4) 0.020(3) Uani 1 1 d . . .
H50 H 0.4466 0.5084 0.3329 0.024 Uiso 1 1 calc R . .
C51 C 0.1311(7) 0.4800(10) 0.4371(5) 0.024(3) Uani 1 1 d . . .
H51A H 0.1406 0.5468 0.4326 0.029 Uiso 1 1 calc R . .
H51B H 0.1639 0.4611 0.4724 0.029 Uiso 1 1 calc R . .
C52 C 0.0355(8) 0.4614(11) 0.4348(5) 0.029(3) Uani 1 1 d . . .
C53 C -0.0079(8) 0.4984(14) 0.4727(5) 0.045(4) Uani 1 1 d . . .
H53 H 0.0244 0.5312 0.5019 0.055 Uiso 1 1 calc R . .
C54 C -0.0966(9) 0.4895(13) 0.4697(6) 0.045(4) Uani 1 1 d . . .
H54 H -0.1247 0.5166 0.4961 0.054 Uiso 1 1 calc R . .
C55 C -0.1430(9) 0.4424(17) 0.4293(7) 0.059(6) Uani 1 1 d . . .
H55 H -0.2046 0.4386 0.4260 0.070 Uiso 1 1 calc R . .
C56 C -0.1005(9) 0.3984(15) 0.3917(8) 0.084(8) Uani 1 1 d . . .
H56 H -0.1319 0.3596 0.3650 0.101 Uiso 1 1 calc R . .
C57 C -0.0133(9) 0.4126(14) 0.3944(7) 0.069(6) Uani 1 1 d . . .
H57 H 0.0146 0.3877 0.3671 0.083 Uiso 1 1 calc R . .
C58 C 0.4223(7) 0.6281(9) 0.4088(5) 0.024(3) Uani 1 1 d . . .
C59 C 0.4955(13) 0.9188(14) 0.3010(7) 0.082(5) Uiso 1 1 d . . .
H59A H 0.4489 0.9400 0.3201 0.099 Uiso 1 1 calc R . .
H59B H 0.5484 0.9552 0.3147 0.099 Uiso 1 1 calc R . .
C60 C 0.4674(12) 0.9411(14) 0.2410(7) 0.084(5) Uiso 1 1 d . . .
H60A H 0.4608 1.0079 0.2363 0.126 Uiso 1 1 calc R . .
H60B H 0.4117 0.9108 0.2275 0.126 Uiso 1 1 calc R . .
H60C H 0.5119 0.9188 0.2211 0.126 Uiso 1 1 calc R . .
C61 C 0.4368(11) 0.7271(11) 0.2792(5) 0.059(5) Uani 1 1 d . . .
H61A H 0.4328 0.7394 0.2406 0.071 Uiso 1 1 calc R . .
H61B H 0.4528 0.6616 0.2860 0.071 Uiso 1 1 calc R . .
C62 C 0.3514(12) 0.7474(14) 0.2965(7) 0.082(6) Uani 1 1 d . . .
H62A H 0.3059 0.7080 0.2766 0.123 Uiso 1 1 calc R . .
H62B H 0.3361 0.8122 0.2892 0.123 Uiso 1 1 calc R . .
H62C H 0.3563 0.7353 0.3348 0.123 Uiso 1 1 calc R . .
C63 C 0.6113(14) 0.7873(15) 0.2815(7) 0.088(7) Uani 1 1 d . . .
H63A H 0.5911 0.8001 0.2431 0.106 Uiso 1 1 calc R . .
H63B H 0.6567 0.8333 0.2951 0.106 Uiso 1 1 calc R . .
C64 C 0.650(2) 0.695(2) 0.2870(10) 0.144(13) Uani 1 1 d . . .
H64A H 0.6992 0.6926 0.2675 0.216 Uiso 1 1 calc R . .
H64B H 0.6063 0.6494 0.2724 0.216 Uiso 1 1 calc R . .
H64C H 0.6711 0.6822 0.3249 0.216 Uiso 1 1 calc R . .
C65 C 0.7429(9) 0.7379(12) 0.5034(6) 0.048(4) Uani 1 1 d . . .
H65A H 0.7646 0.7031 0.4748 0.057 Uiso 1 1 calc R . .
H65B H 0.7579 0.8035 0.4992 0.057 Uiso 1 1 calc R . .
C66 C 0.7927(9) 0.7044(10) 0.5571(6) 0.056(4) Uani 1 1 d . . .
H66A H 0.8555 0.7116 0.5578 0.083 Uiso 1 1 calc R . .
H66B H 0.7794 0.6393 0.5619 0.083 Uiso 1 1 calc R . .
H66C H 0.7752 0.7408 0.5859 0.083 Uiso 1 1 calc R . .
C67 C 0.5912(8) 0.7979(11) 0.5442(5) 0.034(3) Uani 1 1 d . . .
H67A H 0.6152 0.7702 0.5792 0.041 Uiso 1 1 calc R . .
H67B H 0.6170 0.8601 0.5431 0.041 Uiso 1 1 calc R . .
C68 C 0.4926(8) 0.8075(12) 0.5398(5) 0.039(3) Uani 1 1 d . . .
H68A H 0.4796 0.8465 0.5689 0.059 Uiso 1 1 calc R . .
H68B H 0.4666 0.7465 0.5422 0.059 Uiso 1 1 calc R . .
H68C H 0.4682 0.8358 0.5054 0.059 Uiso 1 1 calc R . .
C69 C 0.6034(9) 0.6095(12) 0.5103(6) 0.042(4) Uani 1 1 d . . .
H69A H 0.6296 0.5993 0.5482 0.050 Uiso 1 1 calc R . .
H69B H 0.5397 0.5999 0.5067 0.050 Uiso 1 1 calc R . .
C70 C 0.6407(8) 0.5390(8) 0.4756(5) 0.041(3) Uani 1 1 d . . .
H70A H 0.6289 0.4766 0.4872 0.061 Uiso 1 1 calc R . .
H70B H 0.7039 0.5480 0.4791 0.061 Uiso 1 1 calc R . .
H70C H 0.6134 0.5473 0.4382 0.061 Uiso 1 1 calc R . .
C71 C 0.9176(12) 1.0463(16) 0.1951(8) 0.070(6) Uani 1 1 d . . .
H71A H 0.8677 1.0638 0.1672 0.084 Uiso 1 1 calc R . .
H71B H 0.9237 1.0941 0.2233 0.084 Uiso 1 1 calc R . .
C72 C 1.0002(10) 1.0442(14) 0.1707(7) 0.058(5) Uani 1 1 d . . .
H72A H 1.0105 1.1053 0.1566 0.087 Uiso 1 1 calc R . .
H72B H 0.9936 0.9989 0.1417 0.087 Uiso 1 1 calc R . .
H72C H 1.0499 1.0270 0.1981 0.087 Uiso 1 1 calc R . .
C73 C 0.7859(10) 0.9461(15) 0.2394(6) 0.058(5) Uani 1 1 d . . .
H73A H 0.7685 0.8847 0.2509 0.070 Uiso 1 1 calc R . .
H73B H 0.7884 0.9882 0.2702 0.070 Uiso 1 1 calc R . .
C74 C 0.7136(11) 0.9807(17) 0.1943(7) 0.079(7) Uani 1 1 d . . .
H74A H 0.6582 0.9841 0.2075 0.119 Uiso 1 1 calc R . .
H74B H 0.7078 0.9380 0.1640 0.119 Uiso 1 1 calc R . .
H74C H 0.7290 1.0420 0.1827 0.119 Uiso 1 1 calc R . .
C75 C 0.8782(10) 0.8551(12) 0.1669(6) 0.046(4) Uani 1 1 d . . .
H75A H 0.8330 0.8800 0.1383 0.055 Uiso 1 1 calc R . .
H75B H 0.9332 0.8502 0.1525 0.055 Uiso 1 1 calc R . .
C76 C 0.8511(11) 0.7597(14) 0.1819(7) 0.067(6) Uani 1 1 d . . .
H76A H 0.8428 0.7200 0.1503 0.101 Uiso 1 1 calc R . .
H76B H 0.7963 0.7638 0.1959 0.101 Uiso 1 1 calc R . .
H76C H 0.8965 0.7336 0.2093 0.101 Uiso 1 1 calc R . .
C77 C 1.1440(9) 0.7176(12) 0.3477(7) 0.054(4) Uani 1 1 d . . .
H77A H 1.1850 0.7344 0.3235 0.065 Uiso 1 1 calc R . .
H77B H 1.1790 0.6936 0.3810 0.065 Uiso 1 1 calc R . .
C78 C 1.0854(17) 0.6398(16) 0.3215(9) 0.120(10) Uani 1 1 d . . .
H78A H 1.1216 0.5879 0.3139 0.179 Uiso 1 1 calc R . .
H78B H 1.0506 0.6620 0.2881 0.179 Uiso 1 1 calc R . .
H78C H 1.0465 0.6197 0.3457 0.179 Uiso 1 1 calc R . .
C79 C 1.1785(14) 0.8954(15) 0.3868(9) 0.113(10) Uani 1 1 d . . .
H79A H 1.2033 0.9144 0.3552 0.135 Uiso 1 1 calc R . .
H79B H 1.1533 0.9515 0.4003 0.135 Uiso 1 1 calc R . .
C80 C 1.2562(19) 0.866(3) 0.4301(12) 0.161(13) Uiso 1 1 d . . .
H80A H 1.2991 0.9161 0.4361 0.241 Uiso 1 1 calc R . .
H80B H 1.2836 0.8108 0.4182 0.241 Uiso 1 1 calc R . .
H80C H 1.2352 0.8526 0.4635 0.241 Uiso 1 1 calc R . .
C81 C 1.0485(15) 0.808(2) 0.4263(8) 0.125(12) Uani 1 1 d . . .
H81A H 1.0955 0.7833 0.4541 0.150 Uiso 1 1 calc R . .
H81B H 1.0312 0.8688 0.4383 0.150 Uiso 1 1 calc R . .
C82 C 0.977(2) 0.748(2) 0.4208(12) 0.155(13) Uiso 1 1 d . . .
H82A H 0.9560 0.7439 0.4549 0.233 Uiso 1 1 calc R . .
H82B H 0.9945 0.6870 0.4103 0.233 Uiso 1 1 calc R . .
H82C H 0.9304 0.7721 0.3934 0.233 Uiso 1 1 calc R . .
C83 C 0.9232(8) 0.3887(12) -0.0451(5) 0.039(3) Uani 1 1 d . . .
H83A H 0.8977 0.3266 -0.0430 0.047 Uiso 1 1 calc R . .
H83B H 0.9039 0.4118 -0.0818 0.047 Uiso 1 1 calc R . .
C84 C 1.0201(9) 0.3796(15) -0.0357(6) 0.054(5) Uani 1 1 d . . .
H84A H 1.0373 0.3380 -0.0624 0.081 Uiso 1 1 calc R . .
H84B H 1.0403 0.3547 0.0001 0.081 Uiso 1 1 calc R . .
H84C H 1.0465 0.4403 -0.0387 0.081 Uiso 1 1 calc R . .
C85 C 0.9037(9) 0.5829(12) -0.0163(6) 0.037(4) Uani 1 1 d . . .
H85A H 0.8833 0.6255 0.0094 0.045 Uiso 1 1 calc R . .
H85B H 0.9678 0.5898 -0.0123 0.045 Uiso 1 1 calc R . .
C86 C 0.8610(12) 0.6128(12) -0.0751(6) 0.077(5) Uani 1 1 d . . .
H86A H 0.8774 0.6765 -0.0814 0.115 Uiso 1 1 calc R . .
H86B H 0.7974 0.6082 -0.0792 0.115 Uiso 1 1 calc R . .
H86C H 0.8818 0.5720 -0.1009 0.115 Uiso 1 1 calc R . .
C87 C 0.7613(8) 0.4515(14) -0.0216(7) 0.053(4) Uani 1 1 d . . .
H87A H 0.7475 0.4649 -0.0604 0.063 Uiso 1 1 calc R . .
H87B H 0.7446 0.3867 -0.0163 0.063 Uiso 1 1 calc R . .
C88 C 0.7099(13) 0.5120(18) 0.0064(9) 0.111(8) Uani 1 1 d . . .
H88A H 0.6477 0.5014 -0.0066 0.167 Uiso 1 1 calc R . .
H88B H 0.7243 0.5763 0.0000 0.167 Uiso 1 1 calc R . .
H88C H 0.7232 0.4991 0.0448 0.167 Uiso 1 1 calc R . .
C89 C 1.0818(13) 0.4115(15) 0.2009(7) 0.094(8) Uani 1 1 d . . .
H89A H 1.1042 0.4732 0.1937 0.113 Uiso 1 1 calc R . .
H89B H 1.0966 0.3996 0.2397 0.113 Uiso 1 1 calc R . .
C90 C 1.1258(12) 0.3349(15) 0.1689(9) 0.094(6) Uani 1 1 d . . .
H90A H 1.1893 0.3378 0.1793 0.141 Uiso 1 1 calc R . .
H90B H 1.1097 0.3462 0.1304 0.141 Uiso 1 1 calc R . .
H90C H 1.1052 0.2737 0.1773 0.141 Uiso 1 1 calc R . .
C91 C 0.9247(17) 0.5033(11) 0.2167(7) 0.098(8) Uani 1 1 d . . .
H91A H 0.9457 0.4943 0.2553 0.118 Uiso 1 1 calc R . .
H91B H 0.9494 0.5619 0.2060 0.118 Uiso 1 1 calc R . .
C92 C 0.8242(13) 0.5099(15) 0.2062(10) 0.094(8) Uani 1 1 d . . .
H92A H 0.8060 0.5611 0.2269 0.142 Uiso 1 1 calc R . .
H92B H 0.7996 0.4522 0.2171 0.142 Uiso 1 1 calc R . .
H92C H 0.8034 0.5205 0.1681 0.142 Uiso 1 1 calc R . .
C93 C 0.9300(10) 0.3012(11) 0.2066(6) 0.060(4) Uiso 1 1 d . . .
H93A H 0.8655 0.2986 0.2001 0.072 Uiso 1 1 calc R . .
H93B H 0.9510 0.2494 0.1869 0.072 Uiso 1 1 calc R . .
C94 C 0.9635(13) 0.2863(15) 0.2676(8) 0.097(6) Uiso 1 1 d . . .
H94A H 0.9427 0.2268 0.2786 0.146 Uiso 1 1 calc R . .
H94B H 0.9415 0.3358 0.2879 0.146 Uiso 1 1 calc R . .
H94C H 1.0274 0.2870 0.2747 0.146 Uiso 1 1 calc R . .
C95 C 0.4548(9) 0.4308(13) 0.0865(6) 0.056(4) Uani 1 1 d . . .
H95A H 0.4735 0.3802 0.0650 0.067 Uiso 1 1 calc R . .
H95B H 0.4132 0.4697 0.0623 0.067 Uiso 1 1 calc R . .
C96 C 0.5359(10) 0.4900(11) 0.1092(7) 0.064(5) Uani 1 1 d . . .
H96A H 0.5619 0.5145 0.0797 0.096 Uiso 1 1 calc R . .
H96B H 0.5787 0.4517 0.1322 0.096 Uiso 1 1 calc R . .
H96C H 0.5181 0.5411 0.1301 0.096 Uiso 1 1 calc R . .
C97 C 0.3298(8) 0.4732(11) 0.1551(5) 0.035(3) Uani 1 1 d . . .
H97A H 0.2933 0.4969 0.1222 0.042 Uiso 1 1 calc R . .
H97B H 0.2900 0.4471 0.1778 0.042 Uiso 1 1 calc R . .
C98 C 0.3788(10) 0.5548(11) 0.1850(6) 0.050(4) Uani 1 1 d . . .
H98A H 0.3367 0.6010 0.1926 0.076 Uiso 1 1 calc R . .
H98B H 0.4175 0.5824 0.1628 0.076 Uiso 1 1 calc R . .
H98C H 0.4134 0.5331 0.2186 0.076 Uiso 1 1 calc R . .
C99 C 0.3189(10) 0.2996(13) 0.1002(6) 0.056(5) Uani 1 1 d . . .
H99A H 0.3511 0.2470 0.0882 0.067 Uiso 1 1 calc R . .
H99B H 0.2813 0.2754 0.1246 0.067 Uiso 1 1 calc R . .
C100 C 0.2614(10) 0.3420(11) 0.0518(6) 0.061(5) Uani 1 1 d . . .
H10A H 0.2215 0.2951 0.0338 0.091 Uiso 1 1 calc R . .
H10B H 0.2980 0.3654 0.0270 0.091 Uiso 1 1 calc R . .
H10C H 0.2277 0.3929 0.0634 0.091 Uiso 1 1 calc R . .
C101 C 0.6980(9) 0.2271(14) 0.2587(6) 0.054(5) Uani 1 1 d . . .
H10D H 0.6875 0.1796 0.2304 0.065 Uiso 1 1 calc R . .
H10E H 0.7238 0.2814 0.2436 0.065 Uiso 1 1 calc R . .
C102 C 0.7634(11) 0.1901(16) 0.3045(7) 0.072(6) Uani 1 1 d . . .
H10F H 0.8176 0.1745 0.2918 0.108 Uiso 1 1 calc R . .
H10G H 0.7397 0.1348 0.3188 0.108 Uiso 1 1 calc R . .
H10H H 0.7754 0.2369 0.3325 0.108 Uiso 1 1 calc R . .
C103 C 0.6160(11) 0.3437(13) 0.3296(6) 0.049(5) Uani 1 1 d . . .
H10I H 0.5624 0.3557 0.3445 0.059 Uiso 1 1 calc R . .
H10J H 0.6603 0.3178 0.3584 0.059 Uiso 1 1 calc R . .
C104 C 0.6499(13) 0.4351(18) 0.3099(8) 0.078(6) Uani 1 1 d . . .
H10K H 0.6622 0.4785 0.3398 0.117 Uiso 1 1 calc R . .
H10L H 0.6056 0.4613 0.2819 0.117 Uiso 1 1 calc R . .
H10M H 0.7034 0.4234 0.2956 0.117 Uiso 1 1 calc R . .
C105 C 0.5639(10) 0.1580(13) 0.3089(6) 0.043(4) Uani 1 1 d . . .
H10N H 0.5604 0.1053 0.2840 0.052 Uiso 1 1 calc R . .
H10O H 0.6099 0.1444 0.3400 0.052 Uiso 1 1 calc R . .
C106 C 0.4740(10) 0.1700(14) 0.3283(6) 0.056(5) Uani 1 1 d . . .
H10P H 0.4602 0.1135 0.3463 0.083 Uiso 1 1 calc R . .
H10Q H 0.4282 0.1820 0.2975 0.083 Uiso 1 1 calc R . .
H10R H 0.4776 0.2219 0.3533 0.083 Uiso 1 1 calc R . .
O11 O 1.1397(16) 0.1622(18) 0.2783(10) 0.205(10) Uiso 1 1 d D . .
C107 C 1.275(2) 0.077(2) 0.3158(12) 0.196(15) Uiso 1 1 d D . .
H10S H 1.2537 0.0832 0.3498 0.295 Uiso 1 1 calc R . .
H10T H 1.3311 0.1089 0.3184 0.295 Uiso 1 1 calc R . .
H10U H 1.2819 0.0121 0.3078 0.295 Uiso 1 1 calc R . .
C108 C 1.2097(19) 0.121(2) 0.2718(11) 0.161(12) Uiso 1 1 d D . .
C109 C 1.2494(14) 0.1069(17) 0.2164(8) 0.097(7) Uiso 1 1 d D . .
H10V H 1.2078 0.1309 0.1862 0.146 Uiso 1 1 calc R . .
H10W H 1.2594 0.0412 0.2109 0.146 Uiso 1 1 calc R . .
H10$ H 1.3047 0.1404 0.2192 0.146 Uiso 1 1 calc R . .

loop_
_atom_site_aniso_label
_atom_site_aniso_U_11
_atom_site_aniso_U_22
_atom_site_aniso_U_33
_atom_site_aniso_U_23
_atom_site_aniso_U_13
_atom_site_aniso_U_12
Pt1 0.0241(2) 0.0199(3) 0.0238(2) -0.0015(2) 0.00924(18) -0.00322(19)
Pt2 0.0252(2) 0.0244(3) 0.0246(3) 0.0022(2) 0.00648(18) 0.00156(19)
Pt3 0.0233(2) 0.0218(3) 0.0276(3) -0.0019(2) 0.01082(18) -0.00357(19)
Pt4 0.0214(2) 0.0218(3) 0.0217(2) 0.0014(2) 0.00646(17) 0.00093(18)
P1 0.059(2) 0.028(2) 0.0316(19) 0.0016(17) -0.0010(16) -0.0119(17)
P2 0.0265(16) 0.0259(19) 0.0298(18) 0.0059(15) 0.0014(13) -0.0018(13)
P3 0.0334(17) 0.037(2) 0.0279(18) 0.0050(19) 0.0020(13) 0.0063(17)
P4 0.0443(19) 0.054(3) 0.0292(19) 0.012(2) 0.0082(15) 0.021(2)
P5 0.0233(15) 0.032(2) 0.0317(18) 0.0047(16) -0.0007(13) -0.0062(13)
P6 0.050(2) 0.031(2) 0.0222(17) -0.0058(15) 0.0086(14) -0.0118(15)
P7 0.0294(15) 0.034(2) 0.0264(17) 0.0028(17) 0.0042(12) 0.0104(15)
P8 0.0314(16) 0.031(2) 0.0249(16) 0.0009(18) 0.0036(13) 0.0061(15)
O1 0.024(4) 0.028(6) 0.046(5) -0.005(5) 0.014(4) 0.002(4)
O2 0.038(5) 0.056(8) 0.033(5) -0.020(5) 0.010(4) -0.015(5)
O3 0.022(4) 0.039(6) 0.039(5) -0.010(5) 0.012(3) -0.004(4)
O4 0.025(4) 0.025(5) 0.033(5) -0.006(4) 0.009(4) -0.009(4)
O5 0.035(5) 0.032(6) 0.039(6) -0.015(5) 0.016(4) -0.009(4)
O6 0.027(4) 0.023(5) 0.026(4) -0.003(4) 0.016(3) -0.002(4)
O7 0.034(5) 0.033(6) 0.045(5) -0.011(5) 0.013(4) -0.002(4)
O8 0.022(4) 0.023(5) 0.046(5) -0.003(5) 0.013(3) -0.010(4)
O9 0.019(4) 0.019(5) 0.032(5) -0.006(4) 0.006(3) -0.014(3)
O10 0.032(4) 0.021(5) 0.030(5) -0.007(4) 0.013(4) -0.004(4)
C1 0.017(5) 0.015(5) 0.023(5) -0.006(4) 0.003(4) -0.002(4)
C2 0.020(6) 0.024(8) 0.042(8) 0.008(6) 0.011(5) -0.005(5)
C3 0.037(6) 0.012(7) 0.024(7) -0.004(5) 0.014(5) 0.012(5)
C4 0.028(6) 0.015(7) 0.027(7) -0.004(6) 0.003(5) 0.004(5)
C5 0.042(7) 0.028(8) 0.027(7) -0.017(6) 0.016(6) -0.002(6)
C6 0.033(7) 0.027(9) 0.033(8) -0.011(7) 0.004(6) 0.001(6)
C7 0.026(6) 0.024(8) 0.033(8) 0.002(6) 0.000(5) 0.001(5)
C8 0.025(6) 0.026(8) 0.032(7) -0.012(6) -0.005(5) -0.009(5)
C9 0.032(7) 0.015(7) 0.051(9) 0.012(7) 0.010(6) 0.004(5)
C10 0.024(6) 0.023(8) 0.023(6) 0.003(6) 0.003(5) 0.007(5)
C11 0.038(6) 0.015(7) 0.017(6) 0.003(5) 0.008(5) -0.003(5)
C12 0.025(6) 0.016(7) 0.018(6) 0.006(5) 0.008(4) 0.012(4)
C13 0.021(5) 0.017(7) 0.025(6) -0.001(5) 0.004(4) -0.004(4)
C14 0.042(7) 0.014(7) 0.020(6) -0.009(5) 0.020(5) -0.006(5)
C15 0.026(6) 0.032(9) 0.022(6) -0.009(6) -0.011(5) 0.002(5)
C16 0.019(5) 0.033(8) 0.021(6) 0.007(6) 0.002(4) 0.001(5)
C17 0.023(6) 0.028(8) 0.027(7) -0.001(6) 0.001(5) -0.002(5)
C18 0.025(6) 0.016(7) 0.021(6) 0.004(5) 0.008(5) -0.010(5)
C19 0.013(5) 0.029(8) 0.027(7) -0.004(6) 0.000(5) 0.010(5)
C20 0.009(5) 0.042(10) 0.036(7) 0.009(7) -0.003(5) 0.001(5)
C21 0.032(6) 0.029(9) 0.023(6) -0.002(6) 0.000(5) -0.006(5)
C22 0.027(6) 0.034(9) 0.029(7) 0.011(6) 0.000(5) -0.003(6)
C23 0.028(6) 0.030(9) 0.021(6) 0.003(6) 0.012(5) -0.004(5)
C24 0.031(7) 0.091(14) 0.037(8) -0.007(9) 0.002(6) -0.017(8)
C25 0.035(8) 0.087(15) 0.037(8) -0.001(8) 0.014(6) -0.003(8)
C26 0.028(7) 0.065(13) 0.064(10) -0.006(10) 0.022(7) -0.012(8)
C27 0.058(10) 0.098(16) 0.062(11) -0.018(11) 0.012(8) -0.029(11)
C28 0.032(7) 0.088(14) 0.050(9) -0.028(9) 0.015(6) -0.026(8)
C29 0.017(5) 0.032(8) 0.016(6) 0.005(6) 0.003(4) -0.006(5)
C31 0.032(6) 0.036(9) 0.015(6) 0.004(5) 0.015(5) 0.006(5)
C32 0.036(7) 0.026(8) 0.024(7) 0.002(6) 0.015(5) 0.006(6)
C33 0.030(6) 0.026(8) 0.017(6) 0.004(6) 0.005(5) 0.003(5)
C34 0.052(8) 0.009(7) 0.041(8) 0.001(6) 0.005(6) 0.005(6)
C35 0.029(6) 0.009(6) 0.034(7) -0.010(6) 0.003(5) -0.002(5)
C36 0.033(6) 0.018(7) 0.018(6) -0.007(5) 0.000(5) -0.006(5)
C37 0.032(7) 0.019(8) 0.046(9) 0.008(7) 0.016(6) -0.001(5)
C38 0.028(6) 0.041(9) 0.017(6) 0.003(6) 0.007(5) -0.009(6)
C39 0.030(6) 0.019(7) 0.025(6) 0.000(5) 0.009(5) 0.003(5)
C40 0.021(5) 0.018(7) 0.021(6) -0.003(5) 0.003(4) 0.004(5)
C41 0.014(5) 0.023(7) 0.021(6) -0.008(5) -0.003(4) -0.005(4)
C42 0.028(6) 0.025(8) 0.015(6) -0.001(5) 0.000(5) 0.014(5)
C43 0.023(6) 0.022(8) 0.034(7) -0.004(6) 0.006(5) 0.004(5)
C44 0.023(6) 0.023(8) 0.029(7) 0.006(6) 0.013(5) 0.004(5)
C45 0.023(5) 0.016(6) 0.015(5) 0.002(5) 0.001(4) 0.002(5)
C46 0.013(5) 0.022(8) 0.019(6) 0.001(5) -0.006(4) 0.000(4)
C47 0.027(6) 0.016(7) 0.023(6) -0.005(5) 0.005(5) 0.011(5)
C48 0.023(6) 0.019(7) 0.018(6) 0.004(5) 0.003(4) -0.002(5)
C49 0.023(6) 0.028(8) 0.029(7) 0.003(6) -0.001(5) 0.006(5)
C50 0.017(5) 0.025(7) 0.019(6) 0.005(5) 0.010(4) 0.008(5)
C51 0.028(6) 0.021(7) 0.029(7) -0.012(6) 0.019(5) 0.001(5)
C52 0.024(6) 0.029(9) 0.034(7) 0.003(6) 0.003(5) 0.002(5)
C53 0.036(7) 0.081(13) 0.021(7) -0.007(7) 0.008(6) -0.002(7)
C54 0.042(8) 0.056(10) 0.041(8) 0.003(7) 0.018(6) 0.002(7)
C55 0.025(7) 0.096(17) 0.058(10) -0.019(11) 0.015(7) -0.011(9)
C56 0.023(7) 0.111(19) 0.118(16) -0.079(14) 0.014(8) -0.023(9)
C57 0.046(9) 0.083(15) 0.089(13) -0.057(12) 0.041(9) -0.020(9)
C58 0.027(6) 0.019(7) 0.024(7) 0.004(6) 0.003(5) 0.006(5)
C61 0.101(13) 0.041(9) 0.031(7) 0.001(6) -0.004(8) -0.023(9)
C62 0.102(15) 0.084(14) 0.067(11) 0.038(10) 0.036(11) 0.015(12)
C63 0.135(18) 0.092(16) 0.043(9) -0.004(10) 0.033(11) -0.035(14)
C64 0.22(3) 0.14(3) 0.11(2) 0.027(19) 0.12(2) 0.06(2)
C65 0.042(8) 0.037(9) 0.057(9) 0.015(7) -0.009(7) -0.001(6)
C66 0.049(9) 0.041(8) 0.066(10) 0.016(7) -0.022(7) 0.000(7)
C67 0.051(8) 0.032(8) 0.019(6) 0.003(6) 0.006(5) -0.005(6)
C68 0.060(8) 0.035(8) 0.026(7) -0.013(7) 0.017(6) -0.005(7)
C69 0.034(7) 0.033(9) 0.055(9) 0.019(8) -0.003(6) -0.013(6)
C70 0.034(7) 0.019(6) 0.063(9) 0.002(6) -0.009(6) 0.001(5)
C71 0.083(13) 0.059(14) 0.066(12) 0.030(11) 0.011(10) 0.013(10)
C72 0.064(10) 0.047(11) 0.065(11) 0.010(9) 0.020(9) -0.009(8)
C73 0.054(9) 0.079(13) 0.039(8) 0.010(9) -0.001(7) 0.004(9)
C74 0.058(11) 0.12(2) 0.059(11) 0.025(12) 0.011(9) 0.030(11)
C75 0.047(8) 0.046(12) 0.042(9) -0.018(8) 0.001(7) 0.002(7)
C76 0.056(10) 0.040(11) 0.091(13) -0.007(10) -0.029(9) -0.029(9)
C77 0.048(9) 0.041(10) 0.065(10) 0.005(8) -0.016(8) 0.009(7)
C78 0.19(3) 0.044(13) 0.111(18) 0.025(13) -0.024(17) -0.032(15)
C79 0.123(17) 0.056(14) 0.122(17) -0.051(13) -0.080(14) 0.060(13)
C81 0.116(18) 0.19(3) 0.070(13) 0.065(17) 0.031(12) 0.11(2)
C83 0.043(7) 0.036(8) 0.033(7) -0.003(7) -0.003(6) -0.015(7)
C84 0.051(9) 0.071(13) 0.046(9) -0.016(10) 0.027(7) -0.009(9)
C85 0.038(7) 0.035(9) 0.038(8) 0.016(7) 0.004(6) 0.004(6)
C86 0.103(14) 0.062(12) 0.077(12) 0.014(10) 0.047(11) 0.005(10)
C87 0.026(7) 0.062(11) 0.067(10) -0.001(9) -0.001(6) -0.004(7)
C88 0.071(14) 0.14(2) 0.123(18) 0.032(17) 0.030(13) -0.005(14)
C89 0.123(17) 0.098(17) 0.054(10) 0.049(11) -0.010(11) -0.063(14)
C90 0.077(13) 0.084(16) 0.123(17) 0.005(14) 0.024(12) -0.011(11)
C91 0.22(3) 0.023(9) 0.060(11) -0.021(8) 0.063(15) -0.028(12)
C92 0.088(14) 0.055(13) 0.16(2) -0.051(15) 0.087(15) -0.017(10)
C95 0.052(9) 0.072(12) 0.049(9) 0.031(9) 0.027(7) 0.019(9)
C96 0.063(10) 0.044(9) 0.097(13) 0.037(9) 0.048(9) 0.019(8)
C97 0.040(7) 0.033(8) 0.032(7) 0.001(6) 0.007(6) 0.008(6)
C98 0.078(11) 0.033(9) 0.036(8) 0.001(7) -0.006(7) 0.018(8)
C99 0.043(8) 0.052(12) 0.062(9) -0.025(8) -0.022(7) 0.019(8)
C100 0.064(10) 0.046(9) 0.061(10) -0.016(8) -0.021(8) 0.031(8)
C101 0.039(8) 0.080(13) 0.044(9) 0.012(8) 0.006(6) 0.034(8)
C102 0.065(11) 0.092(15) 0.052(10) -0.005(10) -0.010(8) 0.035(11)
C103 0.063(10) 0.055(13) 0.025(8) 0.008(8) -0.002(7) 0.006(8)
C104 0.098(14) 0.071(16) 0.060(11) -0.019(12) -0.004(10) -0.011(13)
C105 0.060(10) 0.035(9) 0.034(8) 0.011(7) 0.010(7) -0.002(7)
C106 0.067(11) 0.054(11) 0.047(9) 0.014(8) 0.012(8) -0.007(8)

loop_
_atom_type_symbol
_atom_type_description
_atom_type_scat_dispersion_real
_atom_type_scat_dispersion_imag
_atom_type_scat_source
C C 0.0033 0.0016 'International Tables Vol C Tables 4.2.6.8 and 6.1.1.4'
H H 0.0000 0.0000 'International Tables Vol C Tables 4.2.6.8 and 6.1.1.4'
O O 0.0106 0.0060 'International Tables Vol C Tables 4.2.6.8 and 6.1.1.4'
P P 0.1023 0.0942 'International Tables Vol C Tables 4.2.6.8 and 6.1.1.4'
Pt Pt -1.7033 8.3905 'International Tables Vol C Tables 4.2.6.8 and 6.1.1.4'

loop_
_geom_angle_atom_site_label_1
_geom_angle_atom_site_label_2
_geom_angle_atom_site_label_3
_geom_angle
_geom_angle_site_symmetry_1
_geom_angle_site_symmetry_3
_geom_angle_publ_flag
C1 Pt1 O9 177.0(4) . . ?
C1 Pt1 P1 90.1(3) . . ?
O9 Pt1 P1 87.1(3) . . ?
C1 Pt1 P2 88.3(3) . . ?
O9 Pt1 P2 94.6(2) . . ?
P1 Pt1 P2 173.06(14) . . ?
C10 Pt2 O1 177.4(5) . . ?
C10 Pt2 P4 88.8(3) . . ?
O1 Pt2 P4 92.2(3) . . ?
C10 Pt2 P3 91.4(3) . . ?
O1 Pt2 P3 87.8(3) . . ?
P4 Pt2 P3 174.91(17) . . ?
C30 Pt3 O4 177.1(4) . . ?
C30 Pt3 P5 88.5(3) . . ?
O4 Pt3 P5 94.5(3) . . ?
C30 Pt3 P6 92.5(3) . . ?
O4 Pt3 P6 84.6(3) . . ?
P5 Pt3 P6 176.32(14) . . ?
C39 Pt4 O6 175.5(5) . . ?
C39 Pt4 P7 90.5(4) . . ?
O6 Pt4 P7 93.4(2) . . ?
C39 Pt4 P8 90.4(4) . . ?
O6 Pt4 P8 85.9(2) . . ?
P7 Pt4 P8 174.15(15) . . ?
C59 P1 C61 110.7(8) . . ?
C59 P1 C63 97.2(9) . . ?
C61 P1 C63 101.3(8) . . ?
C59 P1 Pt1 117.4(6) . . ?
C61 P1 Pt1 117.6(5) . . ?
C63 P1 Pt1 109.1(6) . . ?
C67 P2 C65 104.3(7) . . ?
C67 P2 C69 104.7(7) . . ?
C65 P2 C69 104.6(7) . . ?
C67 P2 Pt1 115.9(5) . . ?
C65 P2 Pt1 112.1(5) . . ?
C69 P2 Pt1 114.2(5) . . ?
C71 P3 C73 106.3(9) . . ?
C71 P3 C75 105.1(9) . . ?
C73 P3 C75 102.3(8) . . ?
C71 P3 Pt2 116.3(7) . . ?
C73 P3 Pt2 113.7(5) . . ?
C75 P3 Pt2 111.7(6) . . ?
C79 P4 C77 102.6(8) . . ?
C79 P4 C81 98.1(13) . . ?
C77 P4 C81 111.1(10) . . ?
C79 P4 Pt2 111.5(7) . . ?
C77 P4 Pt2 114.7(6) . . ?
C81 P4 Pt2 116.7(6) . . ?
C85 P5 C83 106.9(7) . . ?
C85 P5 C87 105.2(8) . . ?
C83 P5 C87 101.5(7) . . ?
C85 P5 Pt3 112.6(5) . . ?
C83 P5 Pt3 115.2(5) . . ?
C87 P5 Pt3 114.4(6) . . ?
C93 P6 C91 108.2(8) . . ?
C93 P6 C89 104.5(8) . . ?
C91 P6 C89 103.3(11) . . ?
C93 P6 Pt3 118.2(5) . . ?
C91 P6 Pt3 109.9(7) . . ?
C89 P6 Pt3 111.7(5) . . ?
C97 P7 C95 105.0(7) . . ?
C97 P7 C99 103.7(7) . . ?
C95 P7 C99 105.0(8) . . ?
C97 P7 Pt4 115.5(4) . . ?
C95 P7 Pt4 112.8(5) . . ?
C99 P7 Pt4 113.7(6) . . ?
C103 P8 C105 103.4(8) . . ?
C103 P8 C101 106.6(8) . . ?
C105 P8 C101 101.0(8) . . ?
C103 P8 Pt4 112.4(6) . . ?
C105 P8 Pt4 116.3(5) . . ?
C101 P8 Pt4 115.8(5) . . ?
C15 O1 Pt2 118.5(9) . . ?
C20 O3 C22 117.8(11) . . ?
C29 O4 Pt3 119.4(8) . . ?
C44 O6 Pt4 120.2(8) . . ?
C47 O8 C51 119.1(10) . . ?
C58 O9 Pt1 119.7(8) . . ?
C14 C1 C2 113.8(11) . . ?
C14 C1 Pt1 125.4(9) . . ?
C2 C1 Pt1 120.7(7) . . ?
C3 C2 C1 122.9(10) . . ?
C2 C3 C4 121.9(12) . . ?
C3 C4 C13 118.6(12) . . ?
C3 C4 C5 122.4(12) . . ?
C13 C4 C5 118.9(11) . . ?
C6 C5 C4 121.9(13) . . ?
C5 C6 C7 120.5(14) . . ?
C8 C7 C12 118.8(13) . . ?
C8 C7 C6 121.6(13) . . ?
C12 C7 C6 119.4(11) . . ?
C9 C8 C7 121.9(13) . . ?
C8 C9 C10 120.9(12) . . ?
C11 C10 C9 116.9(12) . . ?
C11 C10 Pt2 123.9(10) . . ?
C9 C10 Pt2 118.8(9) . . ?
C10 C11 C12 122.9(12) . . ?
C7 C12 C11 118.5(11) . . ?
C7 C12 C13 120.0(11) . . ?
C11 C12 C13 121.5(12) . . ?
C14 C13 C4 116.5(10) . . ?
C14 C13 C12 124.5(11) . . ?
C4 C13 C12 119.1(11) . . ?
C1 C14 C13 126.0(11) . . ?
O2 C15 O1 127.7(12) . . ?
O2 C15 C16 117.9(11) . . ?
O1 C15 C16 114.4(11) . . ?
C17 C16 C21 119.5(12) . . ?
C17 C16 C15 120.7(10) . . ?
C21 C16 C15 119.8(12) . . ?
C18 C17 C16 120.0(11) . . ?
C17 C18 C19 120.6(11) . . ?
C17 C18 C29 120.3(10) . . ?
C19 C18 C29 119.1(11) . . ?
C20 C19 C18 120.6(12) . . ?
O3 C20 C19 126.2(13) . . ?
O3 C20 C21 113.9(12) . . ?
C19 C20 C21 119.9(11) . . ?
C16 C21 C20 119.3(12) . . ?
O3 C22 C23 109.8(11) . . ?
C24 C23 C28 119.6(12) . . ?
C24 C23 C22 119.9(12) . . ?
C28 C23 C22 119.7(11) . . ?
C23 C24 C25 119.7(14) . . ?
C26 C25 C24 122.2(14) . . ?
C27 C26 C25 117.6(14) . . ?
C26 C27 C28 121.6(16) . . ?
C23 C28 C27 118.8(14) . . ?
O5 C29 O4 126.0(12) . . ?
O5 C29 C18 119.1(10) . . ?
O4 C29 C18 114.8(11) . . ?
C43 C30 C31 120.3(13) . . ?
C43 C30 Pt3 122.0(10) . . ?
C31 C30 Pt3 117.6(8) . . ?
C32 C31 C30 121.0(11) . . ?
C31 C32 C33 119.1(13) . . ?
C34 C33 C42 120.8(12) . . ?
C34 C33 C32 119.5(13) . . ?
C42 C33 C32 119.7(13) . . ?
C35 C34 C33 120.8(13) . . ?
C34 C35 C36 121.9(12) . . ?
C37 C36 C41 120.4(12) . . ?
C37 C36 C35 120.9(12) . . ?
C41 C36 C35 118.6(11) . . ?
C36 C37 C38 119.0(13) . . ?
C37 C38 C39 122.7(11) . . ?
C40 C39 C38 116.0(12) . . ?
C40 C39 Pt4 125.6(10) . . ?
C38 C39 Pt4 118.3(9) . . ?
C39 C40 C41 124.3(12) . . ?
C40 C41 C36 117.4(11) . . ?
C40 C41 C42 123.1(11) . . ?
C36 C41 C42 119.4(11) . . ?
C43 C42 C33 118.2(11) . . ?
C43 C42 C41 123.6(11) . . ?
C33 C42 C41 118.2(12) . . ?
C30 C43 C42 121.5(12) . . ?
O7 C44 O6 125.3(12) . . ?
O7 C44 C45 121.3(10) . . ?
O6 C44 C45 113.4(11) . . ?
C50 C45 C46 121.9(11) . . ?
C50 C45 C44 120.6(10) . . ?
C46 C45 C44 117.5(11) . . ?
C45 C46 C47 118.7(11) . . ?
C46 C47 O8 115.3(11) . . ?
C46 C47 C48 120.5(11) . . ?
O8 C47 C48 124.2(10) . . ?
C49 C48 C47 119.0(12) . . ?
C48 C49 C50 119.9(12) . . ?
C48 C49 C58 118.5(12) . . ?
C50 C49 C58 121.4(11) . . ?
C45 C50 C49 119.9(10) . . ?
O8 C51 C52 109.5(10) . . ?
C57 C52 C53 116.9(12) . . ?
C57 C52 C51 122.7(12) . . ?
C53 C52 C51 120.3(12) . . ?
C54 C53 C52 122.2(14) . . ?
C55 C54 C53 119.7(15) . . ?
C54 C55 C56 120.0(13) . . ?
C57 C56 C55 118.5(15) . . ?
C56 C57 C52 122.4(15) . . ?
O10 C58 O9 125.1(12) . . ?
O10 C58 C49 120.1(11) . . ?
O9 C58 C49 114.8(11) . . ?
C60 C59 P1 116.6(14) . . ?
C62 C61 P1 107.1(12) . . ?
C64 C63 P1 113.5(15) . . ?
C66 C65 P2 117.5(11) . . ?
C68 C67 P2 113.9(9) . . ?
C70 C69 P2 112.3(10) . . ?
C72 C71 P3 112.7(15) . . ?
C74 C73 P3 116.6(11) . . ?
C76 C75 P3 113.3(12) . . ?
C78 C77 P4 116.4(14) . . ?
C80 C79 P4 122(2) . . ?
C82 C81 P4 112(2) . . ?
C84 C83 P5 115.6(10) . . ?
C86 C85 P5 114.4(11) . . ?
C88 C87 P5 112.6(14) . . ?
C90 C89 P6 109.2(13) . . ?
C92 C91 P6 111.7(13) . . ?
C94 C93 P6 115.3(13) . . ?
C96 C95 P7 114.9(11) . . ?
C98 C97 P7 115.8(9) . . ?
C100 C99 P7 113.7(14) . . ?
C102 C101 P8 115.0(11) . . ?
C104 C103 P8 111.1(11) . . ?
C106 C105 P8 111.0(12) . . ?
O11 C108 C107 125(3) . . ?
O11 C108 C109 128(3) . . ?
C107 C108 C109 106(2) . . ?

loop_
_geom_bond_atom_site_label_1
_geom_bond_atom_site_label_2
_geom_bond_distance
_geom_bond_site_symmetry_2
_geom_bond_publ_flag
Pt1 C1 1.971(12) . ?
Pt1 O9 2.133(8) . ?
Pt1 P1 2.289(4) . ?
Pt1 P2 2.299(4) . ?
Pt2 C10 2.028(12) . ?
Pt2 O1 2.111(9) . ?
Pt2 P4 2.288(4) . ?
Pt2 P3 2.302(3) . ?
Pt3 C30 2.058(14) . ?
Pt3 O4 2.119(9) . ?
Pt3 P5 2.287(4) . ?
Pt3 P6 2.290(3) . ?
Pt4 C39 2.004(12) . ?
Pt4 O6 2.110(8) . ?
Pt4 P7 2.292(3) . ?
Pt4 P8 2.298(3) . ?
P1 C59 1.77(2) . ?
P1 C61 1.814(14) . ?
P1 C63 1.864(19) . ?
P2 C67 1.815(14) . ?
P2 C65 1.826(14) . ?
P2 C69 1.828(16) . ?
P3 C71 1.81(2) . ?
P3 C73 1.809(16) . ?
P3 C75 1.850(16) . ?
P4 C79 1.78(2) . ?
P4 C77 1.793(17) . ?
P4 C81 1.83(2) . ?
P5 C85 1.830(17) . ?
P5 C83 1.831(16) . ?
P5 C87 1.835(13) . ?
P6 C93 1.808(16) . ?
P6 C91 1.831(17) . ?
P6 C89 1.83(2) . ?
P7 C97 1.816(14) . ?
P7 C95 1.833(14) . ?
P7 C99 1.835(16) . ?
P8 C103 1.806(17) . ?
P8 C105 1.809(17) . ?
P8 C101 1.839(14) . ?
O1 C15 1.260(15) . ?
O2 C15 1.245(17) . ?
O3 C20 1.357(14) . ?
O3 C22 1.416(16) . ?
O4 C29 1.297(13) . ?
O5 C29 1.230(16) . ?
O6 C44 1.293(13) . ?
O7 C44 1.237(16) . ?
O8 C47 1.390(13) . ?
O8 C51 1.414(14) . ?
O9 C58 1.280(13) . ?
O10 C58 1.254(15) . ?
C1 C14 1.399(14) . ?
C1 C2 1.429(17) . ?
C2 C3 1.374(18) . ?
C3 C4 1.402(16) . ?
C4 C13 1.434(18) . ?
C4 C5 1.461(19) . ?
C5 C6 1.325(17) . ?
C6 C7 1.477(19) . ?
C7 C8 1.401(17) . ?
C7 C12 1.409(19) . ?
C8 C9 1.363(19) . ?
C9 C10 1.431(19) . ?
C10 C11 1.385(16) . ?
C11 C12 1.411(17) . ?
C12 C13 1.446(15) . ?
C13 C14 1.425(17) . ?
C15 C16 1.509(18) . ?
C16 C17 1.402(19) . ?
C16 C21 1.412(16) . ?
C17 C18 1.386(18) . ?
C18 C19 1.401(15) . ?
C18 C29 1.541(17) . ?
C19 C20 1.364(19) . ?
C20 C21 1.428(19) . ?
C22 C23 1.515(16) . ?
C23 C24 1.339(19) . ?
C23 C28 1.360(19) . ?
C24 C25 1.404(18) . ?
C25 C26 1.35(2) . ?
C26 C27 1.33(2) . ?
C27 C28 1.44(2) . ?
C30 C43 1.360(15) . ?
C30 C31 1.405(18) . ?
C31 C32 1.38(2) . ?
C32 C33 1.435(16) . ?
C33 C34 1.41(2) . ?
C33 C42 1.420(18) . ?
C34 C35 1.349(18) . ?
C35 C36 1.432(18) . ?
C36 C37 1.387(17) . ?
C36 C41 1.431(17) . ?
C37 C38 1.40(2) . ?
C38 C39 1.419(19) . ?
C39 C40 1.371(15) . ?
C40 C41 1.406(17) . ?
C41 C42 1.456(16) . ?
C42 C43 1.416(19) . ?
C44 C45 1.535(17) . ?
C45 C50 1.367(17) . ?
C45 C46 1.381(14) . ?
C46 C47 1.383(16) . ?
C47 C48 1.414(17) . ?
C48 C49 1.390(16) . ?
C49 C50 1.390(18) . ?
C49 C58 1.476(19) . ?
C51 C52 1.504(16) . ?
C52 C57 1.37(2) . ?
C52 C53 1.378(19) . ?
C53 C54 1.375(18) . ?
C54 C55 1.34(2) . ?
C55 C56 1.41(2) . ?
C56 C57 1.364(19) . ?
C59 C60 1.55(2) . ?
C61 C62 1.50(2) . ?
C63 C64 1.46(3) . ?
C65 C66 1.529(18) . ?
C67 C68 1.528(17) . ?
C69 C70 1.53(2) . ?
C71 C72 1.52(2) . ?
C73 C74 1.55(2) . ?
C75 C76 1.52(3) . ?
C77 C78 1.53(3) . ?
C79 C80 1.55(3) . ?
C81 C82 1.40(4) . ?
C83 C84 1.493(18) . ?
C85 C86 1.59(2) . ?
C87 C88 1.46(3) . ?
C89 C90 1.60(3) . ?
C91 C92 1.54(3) . ?
C93 C94 1.56(2) . ?
C95 C96 1.55(2) . ?
C97 C98 1.54(2) . ?
C99 C100 1.52(2) . ?
C101 C102 1.51(2) . ?
C103 C104 1.54(3) . ?
C105 C106 1.57(2) . ?
O11 C108 1.281(17) . ?
C107 C108 1.511(18) . ?
C108 C109 1.645(17) . ?

loop_
_geom_torsion_atom_site_label_1
_geom_torsion_atom_site_label_2
_geom_torsion_atom_site_label_3
_geom_torsion_atom_site_label_4
_geom_torsion
_geom_torsion_site_symmetry_1
_geom_torsion_site_symmetry_2
_geom_torsion_site_symmetry_3
_geom_torsion_site_symmetry_4
_geom_torsion_publ_flag
C1 Pt1 P1 C59 -33.4(8) . . . . ?
O9 Pt1 P1 C59 145.6(8) . . . . ?
P2 Pt1 P1 C59 -109.9(14) . . . . ?
C1 Pt1 P1 C61 -169.5(7) . . . . ?
O9 Pt1 P1 C61 9.5(7) . . . . ?
P2 Pt1 P1 C61 114.0(13) . . . . ?
C1 Pt1 P1 C63 75.8(8) . . . . ?
O9 Pt1 P1 C63 -105.1(7) . . . . ?
P2 Pt1 P1 C63 -0.6(15) . . . . ?
C1 Pt1 P2 C67 64.3(6) . . . . ?
O9 Pt1 P2 C67 -115.1(6) . . . . ?
P1 Pt1 P2 C67 140.8(12) . . . . ?
C1 Pt1 P2 C65 -55.2(7) . . . . ?
O9 Pt1 P2 C65 125.4(6) . . . . ?
P1 Pt1 P2 C65 21.3(14) . . . . ?
C1 Pt1 P2 C69 -173.9(6) . . . . ?
O9 Pt1 P2 C69 6.7(6) . . . . ?
P1 Pt1 P2 C69 -97.4(13) . . . . ?
C10 Pt2 P3 C71 81.1(9) . . . . ?
O1 Pt2 P3 C71 -96.4(8) . . . . ?
P4 Pt2 P3 C71 173.8(17) . . . . ?
C10 Pt2 P3 C73 -43.0(9) . . . . ?
O1 Pt2 P3 C73 139.5(8) . . . . ?
P4 Pt2 P3 C73 50(2) . . . . ?
C10 Pt2 P3 C75 -158.3(7) . . . . ?
O1 Pt2 P3 C75 24.3(6) . . . . ?
P4 Pt2 P3 C75 -65.6(18) . . . . ?
C10 Pt2 P4 C79 -76.6(10) . . . . ?
O1 Pt2 P4 C79 100.9(9) . . . . ?
P3 Pt2 P4 C79 -169.4(18) . . . . ?
C10 Pt2 P4 C77 167.3(7) . . . . ?
O1 Pt2 P4 C77 -15.1(7) . . . . ?
P3 Pt2 P4 C77 74.5(18) . . . . ?
C10 Pt2 P4 C81 34.9(13) . . . . ?
O1 Pt2 P4 C81 -147.5(12) . . . . ?
P3 Pt2 P4 C81 -58(2) . . . . ?
C30 Pt3 P5 C85 171.4(6) . . . . ?
O4 Pt3 P5 C85 -8.5(6) . . . . ?
P6 Pt3 P5 C85 66(2) . . . . ?
C30 Pt3 P5 C83 -65.7(6) . . . . ?
O4 Pt3 P5 C83 114.4(5) . . . . ?
P6 Pt3 P5 C83 -171(2) . . . . ?
C30 Pt3 P5 C87 51.4(8) . . . . ?
O4 Pt3 P5 C87 -128.5(7) . . . . ?
P6 Pt3 P5 C87 -54(2) . . . . ?
C30 Pt3 P6 C93 1.2(7) . . . . ?
O4 Pt3 P6 C93 -178.7(6) . . . . ?
P5 Pt3 P6 C93 106(2) . . . . ?
C30 Pt3 P6 C91 -123.5(8) . . . . ?
O4 Pt3 P6 C91 56.6(8) . . . . ?
P5 Pt3 P6 C91 -18(2) . . . . ?
C30 Pt3 P6 C89 122.5(9) . . . . ?
O4 Pt3 P6 C89 -57.4(8) . . . . ?
P5 Pt3 P6 C89 -132(2) . . . . ?
C39 Pt4 P7 C97 -176.4(6) . . . . ?
O6 Pt4 P7 C97 5.8(6) . . . . ?
P8 Pt4 P7 C97 -77.8(13) . . . . ?
C39 Pt4 P7 C95 -55.6(8) . . . . ?
O6 Pt4 P7 C95 126.6(7) . . . . ?
P8 Pt4 P7 C95 43.0(15) . . . . ?
C39 Pt4 P7 C99 63.8(7) . . . . ?
O6 Pt4 P7 C99 -114.0(7) . . . . ?
P8 Pt4 P7 C99 162.5(13) . . . . ?
C39 Pt4 P8 C103 152.8(7) . . . . ?
O6 Pt4 P8 C103 -29.9(7) . . . . ?
P7 Pt4 P8 C103 54.1(14) . . . . ?
C39 Pt4 P8 C105 -88.4(7) . . . . ?
O6 Pt4 P8 C105 89.0(7) . . . . ?
P7 Pt4 P8 C105 173.0(13) . . . . ?
C39 Pt4 P8 C101 29.9(8) . . . . ?
O6 Pt4 P8 C101 -152.7(8) . . . . ?
P7 Pt4 P8 C101 -68.7(15) . . . . ?
C10 Pt2 O1 C15 32(9) . . . . ?
P4 Pt2 O1 C15 -79.8(10) . . . . ?
P3 Pt2 O1 C15 105.3(9) . . . . ?
C30 Pt3 O4 C29 106(8) . . . . ?
P5 Pt3 O4 C29 -75.0(8) . . . . ?
P6 Pt3 O4 C29 108.6(8) . . . . ?
C39 Pt4 O6 C44 -75(5) . . . . ?
P7 Pt4 O6 C44 74.8(9) . . . . ?
P8 Pt4 O6 C44 -111.0(9) . . . . ?
C1 Pt1 O9 C58 -89(7) . . . . ?
P1 Pt1 O9 C58 -108.6(9) . . . . ?
P2 Pt1 O9 C58 78.2(9) . . . . ?
O9 Pt1 C1 C14 -100(7) . . . . ?
P1 Pt1 C1 C14 -80.8(10) . . . . ?
P2 Pt1 C1 C14 92.5(10) . . . . ?
O9 Pt1 C1 C2 82(7) . . . . ?
P1 Pt1 C1 C2 101.8(9) . . . . ?
P2 Pt1 C1 C2 -84.9(9) . . . . ?
C14 C1 C2 C3 -3.1(18) . . . . ?
Pt1 C1 C2 C3 174.6(10) . . . . ?
C1 C2 C3 C4 2(2) . . . . ?
C2 C3 C4 C13 3.1(19) . . . . ?
C2 C3 C4 C5 179.4(13) . . . . ?
C3 C4 C5 C6 -178.2(13) . . . . ?
C13 C4 C5 C6 -2(2) . . . . ?
C4 C5 C6 C7 4(2) . . . . ?
C5 C6 C7 C8 173.0(14) . . . . ?
C5 C6 C7 C12 -2(2) . . . . ?
C12 C7 C8 C9 -1(2) . . . . ?
C6 C7 C8 C9 -176.0(13) . . . . ?
C7 C8 C9 C10 -1(2) . . . . ?
C8 C9 C10 C11 0.9(19) . . . . ?
C8 C9 C10 Pt2 173.9(10) . . . . ?
O1 Pt2 C10 C11 149(8) . . . . ?
P4 Pt2 C10 C11 -99.0(10) . . . . ?
P3 Pt2 C10 C11 75.9(10) . . . . ?
O1 Pt2 C10 C9 -23(9) . . . . ?
P4 Pt2 C10 C9 88.6(9) . . . . ?
P3 Pt2 C10 C9 -96.5(9) . . . . ?
C9 C10 C11 C12 0.8(17) . . . . ?
Pt2 C10 C11 C12 -171.8(9) . . . . ?
C8 C7 C12 C11 2.2(18) . . . . ?
C6 C7 C12 C11 177.8(11) . . . . ?
C8 C7 C12 C13 -176.9(12) . . . . ?
C6 C7 C12 C13 -1.3(18) . . . . ?
C10 C11 C12 C7 -2.3(18) . . . . ?
C10 C11 C12 C13 176.8(11) . . . . ?
C3 C4 C13 C14 -6.7(18) . . . . ?
C5 C4 C13 C14 176.8(12) . . . . ?
C3 C4 C13 C12 174.6(11) . . . . ?
C5 C4 C13 C12 -1.9(18) . . . . ?
C7 C12 C13 C14 -175.2(12) . . . . ?
C11 C12 C13 C14 5.7(18) . . . . ?
C7 C12 C13 C4 3.4(17) . . . . ?
C11 C12 C13 C4 -175.7(11) . . . . ?
C2 C1 C14 C13 -1.1(18) . . . . ?
Pt1 C1 C14 C13 -178.7(9) . . . . ?
C4 C13 C14 C1 5.9(19) . . . . ?
C12 C13 C14 C1 -175.4(11) . . . . ?
Pt2 O1 C15 O2 5.7(19) . . . . ?
Pt2 O1 C15 C16 -173.4(8) . . . . ?
O2 C15 C16 C17 -177.7(12) . . . . ?
O1 C15 C16 C17 1.5(18) . . . . ?
O2 C15 C16 C21 3.2(19) . . . . ?
O1 C15 C16 C21 -177.6(12) . . . . ?
C21 C16 C17 C18 0.1(19) . . . . ?
C15 C16 C17 C18 -179.0(12) . . . . ?
C16 C17 C18 C19 -2.0(19) . . . . ?
C16 C17 C18 C29 175.8(11) . . . . ?
C17 C18 C19 C20 2.9(19) . . . . ?
C29 C18 C19 C20 -174.9(11) . . . . ?
C22 O3 C20 C19 -2(2) . . . . ?
C22 O3 C20 C21 177.7(11) . . . . ?
C18 C19 C20 O3 177.6(12) . . . . ?
C18 C19 C20 C21 -1.8(19) . . . . ?
C17 C16 C21 C20 0.9(19) . . . . ?
C15 C16 C21 C20 -179.9(12) . . . . ?
O3 C20 C21 C16 -179.6(11) . . . . ?
C19 C20 C21 C16 -0.1(19) . . . . ?
C20 O3 C22 C23 -164.2(11) . . . . ?
O3 C22 C23 C24 -160.6(15) . . . . ?
O3 C22 C23 C28 30(2) . . . . ?
C28 C23 C24 C25 -6(3) . . . . ?
C22 C23 C24 C25 -176.0(16) . . . . ?
C23 C24 C25 C26 3(3) . . . . ?
C24 C25 C26 C27 3(3) . . . . ?
C25 C26 C27 C28 -6(3) . . . . ?
C24 C23 C28 C27 3(3) . . . . ?
C22 C23 C28 C27 173.0(17) . . . . ?
C26 C27 C28 C23 3(3) . . . . ?
Pt3 O4 C29 O5 10.2(17) . . . . ?
Pt3 O4 C29 C18 -166.8(8) . . . . ?
C17 C18 C29 O5 -169.5(12) . . . . ?
C19 C18 C29 O5 8.4(18) . . . . ?
C17 C18 C29 O4 7.7(17) . . . . ?
C19 C18 C29 O4 -174.4(11) . . . . ?
O4 Pt3 C30 C43 76(8) . . . . ?
P5 Pt3 C30 C43 -103.1(10) . . . . ?
P6 Pt3 C30 C43 73.3(10) . . . . ?
O4 Pt3 C30 C31 -102(8) . . . . ?
P5 Pt3 C30 C31 79.3(9) . . . . ?
P6 Pt3 C30 C31 -104.2(9) . . . . ?
C43 C30 C31 C32 3.8(19) . . . . ?
Pt3 C30 C31 C32 -178.6(9) . . . . ?
C30 C31 C32 C33 -0.9(19) . . . . ?
C31 C32 C33 C34 177.3(12) . . . . ?
C31 C32 C33 C42 -2.5(18) . . . . ?
C42 C33 C34 C35 -1(2) . . . . ?
C32 C33 C34 C35 178.9(12) . . . . ?
C33 C34 C35 C36 -3(2) . . . . ?
C34 C35 C36 C37 -173.5(13) . . . . ?
C34 C35 C36 C41 5(2) . . . . ?
C41 C36 C37 C38 -1(2) . . . . ?
C35 C36 C37 C38 176.6(12) . . . . ?
C36 C37 C38 C39 -2(2) . . . . ?
C37 C38 C39 C40 5.4(19) . . . . ?
C37 C38 C39 Pt4 -173.7(10) . . . . ?
O6 Pt4 C39 C40 -116(5) . . . . ?
P7 Pt4 C39 C40 94.1(11) . . . . ?
P8 Pt4 C39 C40 -80.1(11) . . . . ?
O6 Pt4 C39 C38 63(5) . . . . ?
P7 Pt4 C39 C38 -87.0(10) . . . . ?
P8 Pt4 C39 C38 98.8(10) . . . . ?
C38 C39 C40 C41 -5.7(18) . . . . ?
Pt4 C39 C40 C41 173.2(9) . . . . ?
C39 C40 C41 C36 2.6(18) . . . . ?
C39 C40 C41 C42 -173.0(11) . . . . ?
C37 C36 C41 C40 1.2(18) . . . . ?
C35 C36 C41 C40 -176.9(11) . . . . ?
C37 C36 C41 C42 177.0(12) . . . . ?
C35 C36 C41 C42 -1.2(18) . . . . ?
C34 C33 C42 C43 -176.8(12) . . . . ?
C32 C33 C42 C43 3.1(18) . . . . ?
C34 C33 C42 C41 4.5(18) . . . . ?
C32 C33 C42 C41 -175.7(11) . . . . ?
C40 C41 C42 C43 -6.4(19) . . . . ?
C36 C41 C42 C43 178.1(11) . . . . ?
C40 C41 C42 C33 172.3(11) . . . . ?
C36 C41 C42 C33 -3.2(17) . . . . ?
C31 C30 C43 C42 -3.2(19) . . . . ?
Pt3 C30 C43 C42 179.3(9) . . . . ?
C33 C42 C43 C30 -0.2(18) . . . . ?
C41 C42 C43 C30 178.5(11) . . . . ?
Pt4 O6 C44 O7 -6.0(18) . . . . ?
Pt4 O6 C44 C45 175.5(7) . . . . ?
O7 C44 C45 C50 -175.1(12) . . . . ?
O6 C44 C45 C50 3.4(17) . . . . ?
O7 C44 C45 C46 5.6(18) . . . . ?
O6 C44 C45 C46 -175.9(11) . . . . ?
C50 C45 C46 C47 1.7(17) . . . . ?
C44 C45 C46 C47 -179.0(11) . . . . ?
C45 C46 C47 O8 178.8(10) . . . . ?
C45 C46 C47 C48 -1.2(17) . . . . ?
C51 O8 C47 C46 -178.8(11) . . . . ?
C51 O8 C47 C48 1.2(18) . . . . ?
C46 C47 C48 C49 0.3(18) . . . . ?
O8 C47 C48 C49 -179.7(11) . . . . ?
C47 C48 C49 C50 0.2(18) . . . . ?
C47 C48 C49 C58 174.6(11) . . . . ?
C46 C45 C50 C49 -1.2(18) . . . . ?
C44 C45 C50 C49 179.5(11) . . . . ?
C48 C49 C50 C45 0.2(18) . . . . ?
C58 C49 C50 C45 -173.9(11) . . . . ?
C47 O8 C51 C52 162.5(11) . . . . ?
O8 C51 C52 C57 -7(2) . . . . ?
O8 C51 C52 C53 176.4(14) . . . . ?
C57 C52 C53 C54 -2(3) . . . . ?
C51 C52 C53 C54 174.6(15) . . . . ?
C52 C53 C54 C55 1(3) . . . . ?
C53 C54 C55 C56 3(3) . . . . ?
C54 C55 C56 C57 -6(4) . . . . ?
C55 C56 C57 C52 6(4) . . . . ?
C53 C52 C57 C56 -2(3) . . . . ?
C51 C52 C57 C56 -178.0(19) . . . . ?
Pt1 O9 C58 O10 -10.5(17) . . . . ?
Pt1 O9 C58 C49 168.3(8) . . . . ?
C48 C49 C58 O10 -2.2(18) . . . . ?
C50 C49 C58 O10 172.1(11) . . . . ?
C48 C49 C58 O9 179.0(11) . . . . ?
C50 C49 C58 O9 -6.8(17) . . . . ?
C61 P1 C59 C60 -42.5(17) . . . . ?
C63 P1 C59 C60 62.6(15) . . . . ?
Pt1 P1 C59 C60 178.5(11) . . . . ?
C59 P1 C61 C62 -65.5(12) . . . . ?
C63 P1 C61 C62 -167.9(12) . . . . ?
Pt1 P1 C61 C62 73.3(12) . . . . ?
C59 P1 C63 C64 179(2) . . . . ?
C61 P1 C63 C64 -68(2) . . . . ?
Pt1 P1 C63 C64 56(2) . . . . ?
C67 P2 C65 C66 60.3(14) . . . . ?
C69 P2 C65 C66 -49.4(14) . . . . ?
Pt1 P2 C65 C66 -173.6(10) . . . . ?
C65 P2 C67 C68 174.7(11) . . . . ?
C69 P2 C67 C68 -75.7(12) . . . . ?
Pt1 P2 C67 C68 51.0(12) . . . . ?
C67 P2 C69 C70 -170.9(9) . . . . ?
C65 P2 C69 C70 -61.5(11) . . . . ?
Pt1 P2 C69 C70 61.4(10) . . . . ?
C73 P3 C71 C72 -169.9(14) . . . . ?
C75 P3 C71 C72 -61.9(16) . . . . ?
Pt2 P3 C71 C72 62.3(16) . . . . ?
C71 P3 C73 C74 51.0(19) . . . . ?
C75 P3 C73 C74 -59.0(18) . . . . ?
Pt2 P3 C73 C74 -179.6(14) . . . . ?
C71 P3 C75 C76 -175.6(12) . . . . ?
C73 P3 C75 C76 -64.6(13) . . . . ?
Pt2 P3 C75 C76 57.4(12) . . . . ?
C79 P4 C77 C78 -175.0(16) . . . . ?
C81 P4 C77 C78 81.1(18) . . . . ?
Pt2 P4 C77 C78 -53.9(16) . . . . ?
C77 P4 C79 C80 -50(2) . . . . ?
C81 P4 C79 C80 63(2) . . . . ?
Pt2 P4 C79 C80 -173.6(19) . . . . ?
C79 P4 C81 C82 -179(2) . . . . ?
C77 P4 C81 C82 -72(2) . . . . ?
Pt2 P4 C81 C82 62(2) . . . . ?
C85 P5 C83 C84 72.9(14) . . . . ?
C87 P5 C83 C84 -177.2(13) . . . . ?
Pt3 P5 C83 C84 -53.1(14) . . . . ?
C83 P5 C85 C86 61.4(12) . . . . ?
C87 P5 C85 C86 -46.0(12) . . . . ?
Pt3 P5 C85 C86 -171.1(9) . . . . ?
C85 P5 C87 C88 -63.9(16) . . . . ?
C83 P5 C87 C88 -175.2(15) . . . . ?
Pt3 P5 C87 C88 60.2(16) . . . . ?
C93 P6 C89 C90 70.2(12) . . . . ?
C91 P6 C89 C90 -176.7(12) . . . . ?
Pt3 P6 C89 C90 -58.7(12) . . . . ?
C93 P6 C91 C92 -67.1(16) . . . . ?
C89 P6 C91 C92 -177.4(14) . . . . ?
Pt3 P6 C91 C92 63.3(15) . . . . ?
C91 P6 C93 C94 -57.9(16) . . . . ?
C89 P6 C93 C94 51.7(15) . . . . ?
Pt3 P6 C93 C94 176.5(11) . . . . ?
C97 P7 C95 C96 80.7(12) . . . . ?
C99 P7 C95 C96 -170.2(11) . . . . ?
Pt4 P7 C95 C96 -45.9(13) . . . . ?
C95 P7 C97 C98 -67.5(12) . . . . ?
C99 P7 C97 C98 -177.5(11) . . . . ?
Pt4 P7 C97 C98 57.4(12) . . . . ?
C97 P7 C99 C100 57.7(14) . . . . ?
C95 P7 C99 C100 -52.3(14) . . . . ?
Pt4 P7 C99 C100 -176.1(10) . . . . ?
C103 P8 C101 C102 55.6(17) . . . . ?
C105 P8 C101 C102 -52.1(17) . . . . ?
Pt4 P8 C101 C102 -178.5(13) . . . . ?
C105 P8 C103 C104 175.0(13) . . . . ?
C101 P8 C103 C104 69.0(14) . . . . ?
Pt4 P8 C103 C104 -58.8(14) . . . . ?
C103 P8 C105 C106 69.4(13) . . . . ?
C101 P8 C105 C106 179.7(12) . . . . ?
Pt4 P8 C105 C106 -54.2(13) . . . . ?
